data_7118384
loop_
_publ_author_name
'Rajkumar, Subramani'
'Antony Savarimuthu, S.'
'Senthil Kumaran, Rajendran'
'Nagaraja, C. M.'
'Gandhi, Thirumanavelan'

_publ_section_title
;
 Expedient synthesis of new cinnoline diones by Ru-catalyzed
 regioselective unexpected deoxygenation-oxidative annulation of propargyl
 alcohols with phthalazinones and pyridazinones.
;
_journal_issue 12
_journal_name_full 'Chemical communications (Cambridge, England)'
_journal_page_first 2509
_journal_page_last 2512
_journal_paper_doi 10.1039/c5cc09347c
_journal_volume 52
_journal_year 2016
_chemical_formula_sum 'C25 H17 F N2 O2'
_chemical_formula_weight 396.40
_chemical_name_systematic
;
 ?
;
_space_group_crystal_system monoclinic
_space_group_IT_number 14
_space_group_name_Hall '-P 2ybc'
_space_group_name_H-M_alt 'P 1 21/c 1'
_symmetry_space_group_name_Hall '-P 2ybc'
_symmetry_space_group_name_H-M 'P 1 21/c 1'
_atom_sites_solution_hydrogens geom
_audit_creation_method SHELXL-2014
_audit_update_record
;
2015-11-03 deposited with the CCDC.
2015-12-11 downloaded from the CCDC.
;
_cell_angle_alpha 90
_cell_angle_beta 118.516(2)
_cell_angle_gamma 90
_cell_formula_units_Z 4
_cell_length_a 10.9284(9)
_cell_length_b 18.6077(14)
_cell_length_c 10.9054(8)
_cell_measurement_temperature 0(2)
_cell_volume 1948.6(3)
_computing_structure_refinement 'SHELXL-2014 (Sheldrick, 2014)'
_diffrn_ambient_temperature 0(2)
_diffrn_measured_fraction_theta_full 1.000
_diffrn_measured_fraction_theta_max 0.996
_diffrn_radiation_type MoK\a
_diffrn_radiation_wavelength 0.71073
_diffrn_reflns_av_R_equivalents 0.0438
_diffrn_reflns_av_unetI/netI 0.0260
_diffrn_reflns_laue_measured_fraction_full 1.000
_diffrn_reflns_laue_measured_fraction_max 0.996
_diffrn_reflns_limit_h_max 13
_diffrn_reflns_limit_h_min -14
_diffrn_reflns_limit_k_max 24
_diffrn_reflns_limit_k_min -24
_diffrn_reflns_limit_l_max 14
_diffrn_reflns_limit_l_min -14
_diffrn_reflns_number 44308
_diffrn_reflns_point_group_measured_fraction_full 1.000
_diffrn_reflns_point_group_measured_fraction_max 0.996
_diffrn_reflns_theta_full 25.242
_diffrn_reflns_theta_max 28.310
_diffrn_reflns_theta_min 2.121
_exptl_absorpt_coefficient_mu 0.093
_exptl_crystal_density_diffrn 1.351
_exptl_crystal_F_000 824
_refine_diff_density_max 0.186
_refine_diff_density_min -0.243
_refine_diff_density_rms 0.048
_refine_ls_extinction_method none
_refine_ls_goodness_of_fit_ref 1.036
_refine_ls_hydrogen_treatment constr
_refine_ls_matrix_type full
_refine_ls_number_parameters 271
_refine_ls_number_reflns 4838
_refine_ls_number_restraints 0
_refine_ls_restrained_S_all 1.036
_refine_ls_R_factor_all 0.0761
_refine_ls_R_factor_gt 0.0493
_refine_ls_shift/su_max 0.009
_refine_ls_shift/su_mean 0.002
_refine_ls_structure_factor_coef Fsqd
_refine_ls_weighting_details 'w=1/[\s^2^(Fo^2^)+(0.0610P)^2^+0.4715P] where P=(Fo^2^+2Fc^2^)/3'
_refine_ls_weighting_scheme calc
_refine_ls_wR_factor_gt 0.1159
_refine_ls_wR_factor_ref 0.1284
_reflns_Friedel_coverage 0.000
_reflns_number_gt 3519
_reflns_number_total 4838
_reflns_threshold_expression 'I > 2\s(I)'
_cod_data_source_file c5cc09347c2.cif
_cod_data_source_block shelx
_cod_depositor_comments 'Adding full bibliography for 7118384--7118385.cif.'
_cod_database_code 7118384
_shelx_space_group_comment
;
The symmetry employed for this shelxl refinement is uniquely defined
by the following loop, which should always be used as a source of
symmetry information in preference to the above space-group names.
They are only intended as comments.
;
_shelxl_version_number 2014-3

loop_
_space_group_symop_operation_xyz
'x, y, z'
'-x, y+1/2, -z+1/2'
'-x, -y, -z'
'x, -y-1/2, z-1/2'

loop_
_atom_site_label
_atom_site_type_symbol
_atom_site_fract_x
_atom_site_fract_y
_atom_site_fract_z
_atom_site_U_iso_or_equiv
_atom_site_adp_type
_atom_site_occupancy
_atom_site_site_symmetry_order
_atom_site_calc_flag
_atom_site_refinement_flags_posn
_atom_site_refinement_flags_adp
F1 F 0.46465(11) 0.16955(6) 0.00943(13) 0.0744(4) Uani 1 1 d . .
O1 O 1.00947(12) 0.24423(7) 0.18273(13) 0.0582(3) Uani 1 1 d . .
O2 O 1.29188(12) 0.35469(6) 0.69174(11) 0.0499(3) Uani 1 1 d . .
N1 N 1.03790(12) 0.33202(6) 0.33794(12) 0.0361(3) Uani 1 1 d . .
N2 N 1.13144(12) 0.36683(6) 0.46325(12) 0.0338(3) Uani 1 1 d . .
C1 C 0.66469(19) 0.56591(10) -0.21121(17) 0.0559(5) Uani 1 1 d . .
H1 H 0.6410 0.5851 -0.3005 0.067 Uiso 1 1 calc R U
C2 C 0.7716(2) 0.51739(11) -0.14919(19) 0.0614(5) Uani 1 1 d . .
H7 H 0.8223 0.5031 -0.1957 0.074 Uiso 1 1 calc R U
C3 C 0.80609(18) 0.48908(9) -0.01887(17) 0.0489(4) Uani 1 1 d . .
H8 H 0.8808 0.4558 0.0234 0.059 Uiso 1 1 calc R U
C4 C 0.73305(14) 0.50875(7) 0.04993(14) 0.0324(3) Uani 1 1 d . .
C5 C 0.76133(14) 0.47748(8) 0.18974(14) 0.0336(3) Uani 1 1 d . .
H10 H 0.7610 0.5171 0.2501 0.040 Uiso 1 1 calc R U
H9 H 0.6841 0.4445 0.1743 0.040 Uiso 1 1 calc R U
C6 C 0.89644(14) 0.43722(7) 0.26608(13) 0.0310(3) Uani 1 1 d . .
C7 C 0.90462(14) 0.36541(7) 0.26101(13) 0.0326(3) Uani 1 1 d . .
C8 C 1.07216(16) 0.26696(8) 0.30170(17) 0.0448(4) Uani 1 1 d . .
C9 C 1.17367(18) 0.22589(9) 0.4208(2) 0.0606(5) Uani 1 1 d . .
H4 H 1.1999 0.1794 0.4055 0.073 Uiso 1 1 calc R U
C10 C 1.23018(18) 0.25149(9) 0.5493(2) 0.0565(5) Uani 1 1 d . .
H2 H 1.2796 0.2196 0.6253 0.068 Uiso 1 1 calc R U
C11 C 0.56955(17) 0.21850(9) 0.07095(19) 0.0487(4) Uani 1 1 d . .
C12 C 0.57596(18) 0.27378(10) -0.00756(18) 0.0532(4) Uani 1 1 d . .
H17 H 0.5070 0.2794 -0.1023 0.064 Uiso 1 1 calc R U
C13 C 0.68592(16) 0.32169(9) 0.05461(16) 0.0458(4) Uani 1 1 d . .
H3 H 0.6929 0.3602 0.0011 0.055 Uiso 1 1 calc R U
C14 C 0.78577(14) 0.31450(8) 0.19315(14) 0.0352(3) Uani 1 1 d . .
C15 C 1.21920(15) 0.32705(8) 0.57836(15) 0.0391(3) Uani 1 1 d . .
C16 C 1.14403(14) 0.44220(7) 0.44690(13) 0.0307(3) Uani 1 1 d . .
C17 C 1.02445(14) 0.47819(7) 0.34954(13) 0.0306(3) Uani 1 1 d . .
C18 C 0.59216(17) 0.58648(9) -0.14339(17) 0.0470(4) Uani 1 1 d . .
H6 H 0.5182 0.6202 -0.1858 0.056 Uiso 1 1 calc R U
C19 C 0.62603(14) 0.55847(8) -0.01378(15) 0.0373(3) Uani 1 1 d . .
H5 H 0.5755 0.5734 0.0325 0.045 Uiso 1 1 calc R U
C20 C 1.03253(16) 0.55268(8) 0.33870(15) 0.0380(3) Uani 1 1 d . .
H14 H 0.9518 0.5787 0.2764 0.046 Uiso 1 1 calc R U
C21 C 1.15582(17) 0.58904(8) 0.41697(16) 0.0447(4) Uani 1 1 d . .
H13 H 1.1592 0.6398 0.4097 0.054 Uiso 1 1 calc R U
C22 C 1.27400(17) 0.55157(8) 0.50575(16) 0.0442(4) Uani 1 1 d . .
H12 H 1.3597 0.5765 0.5561 0.053 Uiso 1 1 calc R U
C23 C 1.26917(15) 0.47819(8) 0.52244(14) 0.0380(3) Uani 1 1 d . .
H11 H 1.3506 0.4527 0.5849 0.046 Uiso 1 1 calc R U
C24 C 0.77285(17) 0.25818(9) 0.26986(16) 0.0455(4) Uani 1 1 d . .
H15 H 0.8393 0.2530 0.3656 0.055 Uiso 1 1 calc R U
C25 C 0.66432(19) 0.20958(9) 0.20837(19) 0.0524(4) Uani 1 1 d . .
H16 H 0.6559 0.1708 0.2606 0.063 Uiso 1 1 calc R U

loop_
_atom_site_aniso_label
_atom_site_aniso_U_11
_atom_site_aniso_U_22
_atom_site_aniso_U_33
_atom_site_aniso_U_23
_atom_site_aniso_U_13
_atom_site_aniso_U_12
F1 0.0610(7) 0.0748(7) 0.0875(8) -0.0345(6) 0.0355(6) -0.0337(6)
O1 0.0518(7) 0.0576(7) 0.0576(8) -0.0278(6) 0.0199(6) -0.0007(6)
O2 0.0538(7) 0.0469(6) 0.0310(6) 0.0036(5) 0.0058(5) 0.0044(5)
N1 0.0332(6) 0.0318(6) 0.0324(6) -0.0072(5) 0.0070(5) 0.0017(5)
N2 0.0347(6) 0.0289(6) 0.0277(6) -0.0028(5) 0.0067(5) 0.0019(5)
C1 0.0581(10) 0.0683(11) 0.0330(8) 0.0141(8) 0.0151(8) -0.0013(9)
C2 0.0684(12) 0.0836(13) 0.0431(10) 0.0120(9) 0.0353(9) 0.0127(10)
C3 0.0505(9) 0.0605(10) 0.0400(9) 0.0125(7) 0.0249(8) 0.0170(8)
C4 0.0304(7) 0.0348(7) 0.0270(7) 0.0003(5) 0.0097(5) -0.0011(5)
C5 0.0326(7) 0.0390(7) 0.0288(7) 0.0020(6) 0.0142(6) 0.0047(6)
C6 0.0333(7) 0.0353(7) 0.0240(6) 0.0014(5) 0.0133(5) 0.0026(5)
C7 0.0324(7) 0.0365(7) 0.0247(6) -0.0015(5) 0.0102(5) 0.0014(6)
C8 0.0375(8) 0.0387(8) 0.0519(9) -0.0151(7) 0.0162(7) -0.0011(6)
C9 0.0500(10) 0.0349(8) 0.0742(13) -0.0111(8) 0.0112(9) 0.0113(7)
C10 0.0514(10) 0.0345(8) 0.0602(11) 0.0051(8) 0.0077(8) 0.0086(7)
C11 0.0418(8) 0.0502(9) 0.0574(10) -0.0218(8) 0.0264(8) -0.0141(7)
C12 0.0438(9) 0.0635(11) 0.0384(9) -0.0130(8) 0.0085(7) -0.0083(8)
C13 0.0466(9) 0.0501(9) 0.0328(8) -0.0032(7) 0.0127(7) -0.0067(7)
C14 0.0344(7) 0.0374(7) 0.0320(7) -0.0057(6) 0.0143(6) -0.0005(6)
C15 0.0377(8) 0.0358(7) 0.0366(8) 0.0037(6) 0.0120(6) 0.0039(6)
C16 0.0372(7) 0.0310(7) 0.0234(6) -0.0021(5) 0.0141(5) 0.0012(6)
C17 0.0355(7) 0.0322(7) 0.0251(6) -0.0006(5) 0.0153(6) 0.0015(5)
C18 0.0388(8) 0.0450(9) 0.0407(8) 0.0095(7) 0.0058(7) -0.0007(7)
C19 0.0312(7) 0.0383(7) 0.0363(7) 0.0003(6) 0.0113(6) -0.0012(6)
C20 0.0438(8) 0.0334(7) 0.0340(7) 0.0046(6) 0.0163(6) 0.0032(6)
C21 0.0574(10) 0.0325(8) 0.0414(9) 0.0013(6) 0.0213(8) -0.0059(7)
C22 0.0459(9) 0.0443(9) 0.0358(8) -0.0045(7) 0.0141(7) -0.0130(7)
C23 0.0365(7) 0.0418(8) 0.0287(7) -0.0014(6) 0.0099(6) -0.0010(6)
C24 0.0489(9) 0.0477(9) 0.0374(8) -0.0020(7) 0.0187(7) -0.0051(7)
C25 0.0617(11) 0.0485(9) 0.0553(10) -0.0049(8) 0.0346(9) -0.0133(8)

loop_
_atom_type_symbol
_atom_type_description
_atom_type_scat_dispersion_real
_atom_type_scat_dispersion_imag
_atom_type_scat_source
C C 0.0033 0.0016 'International Tables Vol C Tables 4.2.6.8 and 6.1.1.4'
H H 0.0000 0.0000 'International Tables Vol C Tables 4.2.6.8 and 6.1.1.4'
N N 0.0061 0.0033 'International Tables Vol C Tables 4.2.6.8 and 6.1.1.4'
O O 0.0106 0.0060 'International Tables Vol C Tables 4.2.6.8 and 6.1.1.4'
F F 0.0171 0.0103 'International Tables Vol C Tables 4.2.6.8 and 6.1.1.4'

loop_
_geom_angle_atom_site_label_1
_geom_angle_atom_site_label_2
_geom_angle_atom_site_label_3
_geom_angle
C8 N1 N2 120.61(11)
C8 N1 C7 123.57(11)
N2 N1 C7 115.59(10)
C15 N2 N1 120.18(11)
C15 N2 C16 125.11(11)
N1 N2 C16 113.42(10)
C18 C1 C2 119.55(15)
C18 C1 H1 120.2
C2 C1 H1 120.2
C1 C2 C3 120.33(17)
C1 C2 H7 119.8
C3 C2 H7 119.8
C4 C3 C2 120.73(15)
C4 C3 H8 119.6
C2 C3 H8 119.6
C3 C4 C19 118.16(13)
C3 C4 C5 123.39(13)
C19 C4 C5 118.43(12)
C6 C5 C4 114.95(11)
C6 C5 H10 108.5
C4 C5 H10 108.5
C6 C5 H9 108.5
C4 C5 H9 108.5
H10 C5 H9 107.5
C7 C6 C17 118.72(12)
C7 C6 C5 122.71(12)
C17 C6 C5 118.57(12)
C6 C7 N1 118.54(12)
C6 C7 C14 126.50(12)
N1 C7 C14 114.70(12)
O1 C8 N1 121.23(14)
O1 C8 C9 124.66(15)
N1 C8 C9 113.58(14)
C10 C9 C8 121.82(15)
C10 C9 H4 119.1
C8 C9 H4 119.1
C9 C10 C15 122.18(15)
C9 C10 H2 118.9
C15 C10 H2 118.9
C12 C11 F1 118.61(16)
C12 C11 C25 122.84(15)
F1 C11 C25 118.55(16)
C11 C12 C13 118.12(15)
C11 C12 H17 120.9
C13 C12 H17 120.9
C14 C13 C12 121.29(15)
C14 C13 H3 119.4
C12 C13 H3 119.4
C13 C14 C24 118.43(14)
C13 C14 C7 121.82(13)
C24 C14 C7 119.75(13)
O2 C15 N2 122.07(13)
O2 C15 C10 123.07(14)
N2 C15 C10 114.46(13)
C23 C16 C17 121.25(12)
C23 C16 N2 121.77(12)
C17 C16 N2 116.98(12)
C20 C17 C16 117.71(13)
C20 C17 C6 122.90(12)
C16 C17 C6 119.38(12)
C1 C18 C19 120.34(15)
C1 C18 H6 119.8
C19 C18 H6 119.8
C18 C19 C4 120.89(14)
C18 C19 H5 119.6
C4 C19 H5 119.6
C21 C20 C17 121.10(14)
C21 C20 H14 119.4
C17 C20 H14 119.4
C22 C21 C20 119.84(14)
C22 C21 H13 120.1
C20 C21 H13 120.1
C21 C22 C23 120.71(14)
C21 C22 H12 119.6
C23 C22 H12 119.6
C22 C23 C16 119.20(14)
C22 C23 H11 120.4
C16 C23 H11 120.4
C25 C24 C14 120.74(15)
C25 C24 H15 119.6
C14 C24 H15 119.6
C11 C25 C24 118.56(16)
C11 C25 H16 120.7
C24 C25 H16 120.7

loop_
_geom_bond_atom_site_label_1
_geom_bond_atom_site_label_2
_geom_bond_distance
F1 C11 1.3636(18)
O1 C8 1.2177(19)
O2 C15 1.2193(17)
N1 C8 1.3795(19)
N1 N2 1.4136(15)
N1 C7 1.4300(17)
N2 C15 1.3763(18)
N2 C16 1.4286(17)
C1 C18 1.372(3)
C1 C2 1.372(3)
C1 H1 0.9500
C2 C3 1.389(2)
C2 H7 0.9500
C3 C4 1.381(2)
C3 H8 0.9500
C4 C19 1.3896(19)
C4 C5 1.5196(19)
C5 C6 1.5036(18)
C5 H10 0.9900
C5 H9 0.9900
C6 C7 1.342(2)
C6 C17 1.4666(19)
C7 C14 1.4881(19)
C8 C9 1.458(2)
C9 C10 1.322(3)
C9 H4 0.9500
C10 C15 1.459(2)
C10 H2 0.9500
C11 C12 1.361(3)
C11 C25 1.365(3)
C12 C13 1.386(2)
C12 H17 0.9500
C13 C14 1.385(2)
C13 H3 0.9500
C14 C24 1.390(2)
C16 C23 1.3863(19)
C16 C17 1.3995(18)
C17 C20 1.3976(19)
C18 C19 1.381(2)
C18 H6 0.9500
C19 H5 0.9500
C20 C21 1.380(2)
C20 H14 0.9500
C21 C22 1.378(2)
C21 H13 0.9500
C22 C23 1.382(2)
C22 H12 0.9500
C23 H11 0.9500
C24 C25 1.384(2)
C24 H15 0.9500
C25 H16 0.9500

loop_
_geom_hbond_atom_site_label_D
_geom_hbond_atom_site_label_H
_geom_hbond_atom_site_label_A
_geom_hbond_distance_DH
_geom_hbond_distance_HA
_geom_hbond_distance_DA
_geom_hbond_angle_DHA
C23 H11 O2 0.95 2.41 2.8832(18) 110.5
C23 H11 O2 0.95 2.41 2.8832(18) 110.5

loop_
_geom_torsion_atom_site_label_1
_geom_torsion_atom_site_label_2
_geom_torsion_atom_site_label_3
_geom_torsion_atom_site_label_4
_geom_torsion
C8 N1 N2 C15 -31.7(2)
C7 N1 N2 C15 143.03(13)
C8 N1 N2 C16 135.97(14)
C7 N1 N2 C16 -49.29(16)
C18 C1 C2 C3 0.2(3)
C1 C2 C3 C4 0.5(3)
C2 C3 C4 C19 -1.1(3)
C2 C3 C4 C5 177.34(16)
C3 C4 C5 C6 14.4(2)
C19 C4 C5 C6 -167.17(12)
C4 C5 C6 C7 -97.35(16)
C4 C5 C6 C17 82.69(15)
C17 C6 C7 N1 0.33(19)
C5 C6 C7 N1 -179.63(12)
C17 C6 C7 C14 174.10(12)
C5 C6 C7 C14 -5.9(2)
C8 N1 C7 C6 -153.29(14)
N2 N1 C7 C6 32.15(18)
C8 N1 C7 C14 32.22(19)
N2 N1 C7 C14 -142.34(12)
N2 N1 C8 O1 -163.19(15)
C7 N1 C8 O1 22.5(2)
N2 N1 C8 C9 24.8(2)
C7 N1 C8 C9 -149.51(15)
O1 C8 C9 C10 -174.52(19)
N1 C8 C9 C10 -2.8(3)
C8 C9 C10 C15 -13.6(3)
F1 C11 C12 C13 -177.64(15)
C25 C11 C12 C13 1.8(3)
C11 C12 C13 C14 -0.9(3)
C12 C13 C14 C24 -0.6(2)
C12 C13 C14 C7 179.78(15)
C6 C7 C14 C13 54.4(2)
N1 C7 C14 C13 -131.67(15)
C6 C7 C14 C24 -125.27(16)
N1 C7 C14 C24 48.71(18)
N1 N2 C15 O2 -173.02(14)
C16 N2 C15 O2 20.8(2)
N1 N2 C15 C10 14.0(2)
C16 N2 C15 C10 -152.10(15)
C9 C10 C15 O2 -165.09(19)
C9 C10 C15 N2 7.8(3)
C15 N2 C16 C23 21.9(2)
N1 N2 C16 C23 -145.06(13)
C15 N2 C16 C17 -158.90(13)
N1 N2 C16 C17 34.14(16)
C23 C16 C17 C20 -4.84(19)
N2 C16 C17 C20 175.96(12)
C23 C16 C17 C6 176.44(12)
N2 C16 C17 C6 -2.77(18)
C7 C6 C17 C20 166.12(13)
C5 C6 C17 C20 -13.92(19)
C7 C6 C17 C16 -15.23(19)
C5 C6 C17 C16 164.74(12)
C2 C1 C18 C19 -0.2(3)
C1 C18 C19 C4 -0.5(2)
C3 C4 C19 C18 1.1(2)
C5 C4 C19 C18 -177.41(13)
C16 C17 C20 C21 2.7(2)
C6 C17 C20 C21 -178.58(13)
C17 C20 C21 C22 1.1(2)
C20 C21 C22 C23 -3.1(2)
C21 C22 C23 C16 1.0(2)
C17 C16 C23 C22 3.0(2)
N2 C16 C23 C22 -177.81(13)
C13 C14 C24 C25 1.3(2)
C7 C14 C24 C25 -179.05(14)
C12 C11 C25 C24 -1.1(3)
F1 C11 C25 C24 178.34(14)
C14 C24 C25 C11 -0.5(3)
